data_4075759
loop_
_publ_author_name
'Matsuo, Yutaka'
'Iwashita, Akihiko'
'Nakamura, Eiichi'

_publ_contact_author 'Matsuo, Yutaka'
_publ_section_title
;
Synthesis and Derivatization of Iridium(I) and Iridium(III) 
Pentamethyl[60]fullerene Complexes
;
_journal_issue 1
_journal_name_full Organometallics
_journal_page_first 89
_journal_page_last 95
_journal_paper_doi 10.1021/om049333l
_journal_volume 24
_journal_year 2005
_chemical_compound_source 'synthesis as described'
_chemical_formula_moiety 'C67 H15 Ir1 O2'
_chemical_formula_structural 'C67 H15 Ir1 O2'
_chemical_formula_sum 'C67 H15 Ir O2'
_chemical_formula_weight 1043.99
_chemical_name_systematic ?
_space_group_IT_number 14
_symmetry_cell_setting monoclinic
_symmetry_Int_Tables_number 14
_symmetry_space_group_name_Hall '-P 2yn'
_symmetry_space_group_name_H-M 'P 1 21/n 1'
_atom_sites_solution_hydrogens geom
_atom_sites_solution_primary direct
_atom_sites_solution_secondary difmap
_audit_creation_date 2003-09-19T22:40:04-00:00
_cell_angle_alpha 90.003(5)
_cell_angle_beta 93.525(4)
_cell_angle_gamma 90.001(5)
_cell_formula_units_Z 4
_cell_length_a 9.9750(10)
_cell_length_b 23.1470(16)
_cell_length_c 16.0130(15)
_cell_measurement_reflns_used 0
_cell_measurement_temperature 293(2)
_cell_measurement_theta_max 0
_cell_measurement_theta_min 0
_cell_measurement_wavelength 0.71073
_cell_volume 3690.3(6)
_computing_molecular_graphics 'Ortep-3 for Windows (Farrugia, 1997)'
_computing_structure_refinement 'SHELXL-97 (Sheldrick, 1997)'
_computing_structure_solution 'SHELXS-97 (Sheldrick, 1997)'
_diffrn_ambient_temperature 293(2)
_diffrn_measured_fraction_theta_full 0.994
_diffrn_measured_fraction_theta_max 0.994
_diffrn_radiation_monochromator graphite
_diffrn_radiation_probe x-ray
_diffrn_radiation_type MoK\a
_diffrn_radiation_wavelength 0.71073
_diffrn_reflns_av_R_equivalents 0.0638
_diffrn_reflns_av_unetI/netI 0.1053
_diffrn_reflns_limit_h_max 12
_diffrn_reflns_limit_h_min 0
_diffrn_reflns_limit_k_max 28
_diffrn_reflns_limit_k_min -28
_diffrn_reflns_limit_l_max 19
_diffrn_reflns_limit_l_min -19
_diffrn_reflns_number 12852
_diffrn_reflns_theta_full 25.73
_diffrn_reflns_theta_max 25.73
_diffrn_reflns_theta_min 2.34
_exptl_absorpt_coefficient_mu 3.679
_exptl_absorpt_correction_type none
_exptl_crystal_colour orange
_exptl_crystal_density_diffrn 1.879
_exptl_crystal_density_method 'not measured'
_exptl_crystal_description prism
_exptl_crystal_F_000 2040
_exptl_crystal_size_max 0.15
_exptl_crystal_size_mid 0.02
_exptl_crystal_size_min 0.02
_refine_diff_density_max 5.636
_refine_diff_density_min -3.426
_refine_diff_density_rms 0.277
_refine_ls_extinction_coef 0.0002(3)
_refine_ls_extinction_expression Fc^*^=kFc[1+0.001xFc^2^\l^3^/sin(2\q)]^-1/4^
_refine_ls_extinction_method SHELXL
_refine_ls_goodness_of_fit_ref 0.933
_refine_ls_hydrogen_treatment mixed
_refine_ls_matrix_type full
_refine_ls_number_parameters 632
_refine_ls_number_reflns 7012
_refine_ls_number_restraints 0
_refine_ls_restrained_S_all 0.933
_refine_ls_R_factor_all 0.1523
_refine_ls_R_factor_gt 0.0913
_refine_ls_shift/su_max 0
_refine_ls_shift/su_mean 0
_refine_ls_structure_factor_coef Fsqd
_refine_ls_weighting_details 'calc w=1/[\s^2^(Fo^2^)+(0.1989P)^2^+0.0000P] where P=(Fo^2^+2Fc^2^)/3'
_refine_ls_weighting_scheme calc
_refine_ls_wR_factor_gt 0.2306
_refine_ls_wR_factor_ref 0.2921
_reflns_number_gt 3562
_reflns_number_total 7012
_reflns_threshold_expression >2sigma(I)
_cod_data_source_file om049333lsi20040826_055423.cif
_cod_data_source_block IrC60Me5CO2
_cod_original_sg_symbol_H-M 'P 21/n'
_cod_database_code 4075759

loop_
_symmetry_equiv_pos_as_xyz
'x, y, z'
'-x+1/2, y+1/2, -z+1/2'
'-x, -y, -z'
'x-1/2, -y-1/2, z-1/2'

loop_
_atom_site_label
_atom_site_type_symbol
_atom_site_fract_x
_atom_site_fract_y
_atom_site_fract_z
_atom_site_U_iso_or_equiv
_atom_site_adp_type
_atom_site_occupancy
_atom_site_symmetry_multiplicity
_atom_site_calc_flag
_atom_site_refinement_flags
Ir Ir 0.33351(6) -0.00517(2) -0.35548(3) 0.0486(3) Uani 1 1 d .
O1 O 0.5824(14) -0.0745(7) -0.3781(11) 0.132(7) Uani 1 1 d .
O2 O 0.1860(14) -0.0781(5) -0.4867(8) 0.089(4) Uani 1 1 d .
C1 C 0.2553(12) 0.0247(5) -0.2297(7) 0.037(3) Uani 1 1 d .
C2 C 0.3880(12) 0.0489(5) -0.2396(7) 0.038(3) Uani 1 1 d .
C3 C 0.3737(13) 0.0888(5) -0.3099(8) 0.039(3) Uani 1 1 d .
C4 C 0.2394(14) 0.0863(4) -0.3455(8) 0.043(3) Uani 1 1 d .
C5 C 0.1695(13) 0.0461(5) -0.2949(9) 0.045(3) Uani 1 1 d .
C6 C 0.2161(16) -0.0045(5) -0.1496(10) 0.047(3) Uani 1 1 d .
C7 C 0.4972(13) 0.0512(5) -0.1692(8) 0.044(3) Uani 1 1 d .
C8 C 0.4737(15) 0.1358(5) -0.3231(8) 0.046(3) Uani 1 1 d .
C9 C 0.1817(13) 0.1318(5) -0.3998(9) 0.045(3) Uani 1 1 d .
C10 C 0.0193(13) 0.0435(5) -0.2951(9) 0.048(3) Uani 1 1 d .
C11 C 0.3002(14) 0.0238(5) -0.0805(9) 0.048(3) Uani 1 1 d .
C12 C 0.4231(15) 0.0493(5) -0.0869(8) 0.046(3) Uani 1 1 d .
C13 C 0.5441(12) 0.1148(5) -0.1695(8) 0.041(3) Uani 1 1 d .
C14 C 0.5361(12) 0.1520(5) -0.2363(9) 0.043(3) Uani 1 1 d .
C15 C 0.3865(15) 0.1895(5) -0.3449(8) 0.044(3) Uani 1 1 d .
C16 C 0.2570(14) 0.1872(5) -0.3783(8) 0.043(3) Uani 1 1 d .
C17 C 0.0428(14) 0.1447(5) -0.3642(8) 0.047(3) Uani 1 1 d .
C18 C -0.0291(14) 0.1079(6) -0.3170(9) 0.052(4) Uani 1 1 d .
C19 C -0.0100(15) 0.0424(6) -0.1997(11) 0.059(4) Uani 1 1 d .
C20 C 0.0750(15) 0.0200(6) -0.1361(10) 0.052(4) Uani 1 1 d .
C21 C 0.2125(16) 0.0483(5) -0.0217(8) 0.051(4) Uani 1 1 d .
C22 C 0.4676(14) 0.0980(5) -0.0375(9) 0.048(3) Uani 1 1 d .
C23 C 0.5388(13) 0.1375(5) -0.0835(9) 0.045(3) Uani 1 1 d .
C24 C 0.5179(11) 0.2133(4) -0.2207(8) 0.037(3) Uani 1 1 d .
C25 C 0.4296(15) 0.2359(5) -0.2881(9) 0.049(3) Uani 1 1 d .
C26 C 0.1646(14) 0.2320(5) -0.3571(9) 0.049(4) Uani 1 1 d .
C27 C 0.0348(15) 0.2047(5) -0.3483(9) 0.048(3) Uani 1 1 d .
C28 C -0.1066(13) 0.1285(6) -0.2526(10) 0.055(4) Uani 1 1 d .
C29 C -0.0965(14) 0.0905(5) -0.1813(10) 0.050(3) Uani 1 1 d .
C30 C 0.0766(14) 0.0439(5) -0.0550(9) 0.047(3) Uani 1 1 d .
C31 C 0.2519(15) 0.0936(5) 0.0325(8) 0.050(3) Uani 1 1 d .
C32 C 0.3824(15) 0.1185(6) 0.0236(9) 0.050(3) Uani 1 1 d .
C33 C 0.5248(13) 0.1978(6) -0.0701(10) 0.053(4) Uani 1 1 d .
C34 C 0.5182(13) 0.2360(5) -0.1426(9) 0.046(3) Uani 1 1 d .
C35 C 0.3413(14) 0.2808(5) -0.2713(9) 0.045(3) Uani 1 1 d .
C36 C 0.2016(14) 0.2784(5) -0.3059(8) 0.044(3) Uani 1 1 d .
C37 C -0.0510(15) 0.2269(6) -0.2887(10) 0.056(4) Uani 1 1 d .
C38 C -0.1256(13) 0.1884(6) -0.2402(9) 0.049(3) Uani 1 1 d .
C39 C -0.1025(13) 0.1125(6) -0.1016(10) 0.050(3) Uani 1 1 d .
C40 C -0.0142(16) 0.0900(5) -0.0350(11) 0.057(4) Uani 1 1 d .
C41 C 0.1607(17) 0.1388(6) 0.0518(8) 0.054(4) Uani 1 1 d .
C42 C 0.3724(15) 0.1805(6) 0.0382(9) 0.053(4) Uani 1 1 d .
C43 C 0.4398(15) 0.2179(6) -0.0083(9) 0.049(3) Uani 1 1 d .
C44 C 0.4259(16) 0.2820(5) -0.1239(9) 0.051(4) Uani 1 1 d .
C45 C 0.3366(16) 0.3043(5) -0.1862(10) 0.055(4) Uani 1 1 d .
C46 C 0.1140(15) 0.3003(5) -0.2450(10) 0.052(4) Uani 1 1 d .
C47 C -0.0135(15) 0.2751(5) -0.2367(11) 0.053(4) Uani 1 1 d .
C48 C -0.1239(13) 0.2099(6) -0.1564(10) 0.054(4) Uani 1 1 d .
C49 C -0.1200(14) 0.1738(6) -0.0900(10) 0.051(3) Uani 1 1 d .
C50 C 0.0266(16) 0.1361(7) 0.0178(10) 0.060(4) Uani 1 1 d .
C51 C 0.2341(16) 0.1933(6) 0.0554(8) 0.051(4) Uani 1 1 d .
C52 C 0.3764(17) 0.2722(5) -0.0420(10) 0.056(4) Uani 1 1 d .
C53 C 0.2000(15) 0.3155(5) -0.1694(10) 0.049(4) Uani 1 1 d .
C54 C -0.0562(15) 0.2654(5) -0.1532(10) 0.053(4) Uani 1 1 d .
C55 C -0.0365(16) 0.1886(5) -0.0148(9) 0.050(3) Uani 1 1 d .
C56 C 0.1720(15) 0.2420(6) 0.0238(9) 0.051(4) Uani 1 1 d .
C57 C 0.2466(15) 0.2827(5) -0.0255(9) 0.049(3) Uani 1 1 d .
C58 C 0.1544(16) 0.3060(5) -0.0906(10) 0.053(4) Uani 1 1 d .
C59 C 0.0250(14) 0.2792(5) -0.0811(10) 0.053(4) Uani 1 1 d .
C60 C 0.0343(16) 0.2404(5) -0.0123(9) 0.052(4) Uani 1 1 d .
C61 C 0.2234(16) -0.0708(5) -0.1497(9) 0.058(4) Uani 1 1 d .
H61A H 0.1671 -0.0857 -0.1954 0.087 Uiso 1 1 calc R
H61B H 0.1933 -0.0854 -0.0979 0.087 Uiso 1 1 calc R
H61C H 0.3145 -0.0828 -0.1556 0.087 Uiso 1 1 calc R
C62 C 0.6114(15) 0.0066(5) -0.1768(9) 0.048(3) Uani 1 1 d .
H62A H 0.6756 0.0106 -0.13 0.072 Uiso 1 1 calc R
H62B H 0.6549 0.0132 -0.2278 0.072 Uiso 1 1 calc R
H62C H 0.5745 -0.0317 -0.1773 0.072 Uiso 1 1 calc R
C63 C 0.5768(15) 0.1211(5) -0.3861(9) 0.054(4) Uani 1 1 d .
H63A H 0.6368 0.1531 -0.3912 0.08 Uiso 1 1 calc R
H63B H 0.5315 0.1131 -0.4395 0.08 Uiso 1 1 calc R
H63C H 0.627 0.0876 -0.3672 0.08 Uiso 1 1 calc R
C64 C 0.1711(16) 0.1156(7) -0.4920(9) 0.060(4) Uani 1 1 d .
H64A H 0.1327 0.1472 -0.524 0.089 Uiso 1 1 calc R
H64B H 0.115 0.0821 -0.4999 0.089 Uiso 1 1 calc R
H64C H 0.259 0.1073 -0.5101 0.089 Uiso 1 1 calc R
C65 C -0.0540(17) -0.0030(6) -0.3462(12) 0.066(5) Uani 1 1 d .
H65A H -0.1488 0.0005 -0.3403 0.099 Uiso 1 1 calc R
H65B H -0.0239 -0.0403 -0.3267 0.099 Uiso 1 1 calc R
H65C H -0.0357 0.0013 -0.404 0.099 Uiso 1 1 calc R
C66 C 0.487(2) -0.0468(7) -0.3707(12) 0.081(6) Uani 1 1 d .
C67 C 0.2451(19) -0.0487(6) -0.4354(14) 0.082(6) Uani 1 1 d .

loop_
_atom_site_aniso_label
_atom_site_aniso_U_11
_atom_site_aniso_U_22
_atom_site_aniso_U_33
_atom_site_aniso_U_23
_atom_site_aniso_U_13
_atom_site_aniso_U_12
Ir 0.0491(4) 0.0452(4) 0.0519(4) -0.0062(2) 0.0062(3) 0.0013(2)
O1 0.072(10) 0.145(13) 0.177(17) -0.090(12) 0.005(10) 0.047(9)
O2 0.108(11) 0.065(7) 0.094(10) -0.027(7) -0.006(8) 0.015(7)
C1 0.039(7) 0.036(6) 0.037(7) -0.009(5) 0.023(6) 0.019(5)
C2 0.041(8) 0.037(6) 0.036(7) -0.007(5) 0.003(6) 0.002(5)
C3 0.055(9) 0.026(6) 0.037(7) 0.002(5) 0.004(6) -0.003(5)
C4 0.056(9) 0.020(5) 0.053(8) -0.003(5) 0.001(6) 0.006(5)
C5 0.039(8) 0.039(6) 0.058(8) -0.020(6) 0.017(6) 0.008(5)
C6 0.044(8) 0.037(6) 0.063(9) -0.004(6) 0.023(7) 0.002(5)
C7 0.037(8) 0.037(6) 0.057(8) 0.013(6) 0.000(6) 0.008(5)
C8 0.060(9) 0.031(6) 0.051(8) 0.005(5) 0.023(7) 0.004(5)
C9 0.038(8) 0.045(7) 0.052(8) -0.012(6) -0.003(6) 0.003(5)
C10 0.038(8) 0.040(6) 0.067(9) -0.023(6) 0.006(7) -0.006(5)
C11 0.057(9) 0.034(6) 0.055(8) 0.019(6) 0.012(7) 0.014(6)
C12 0.068(10) 0.030(6) 0.040(7) 0.014(5) 0.001(7) 0.012(6)
C13 0.032(7) 0.041(6) 0.050(8) 0.008(6) 0.005(6) 0.004(5)
C14 0.026(7) 0.032(6) 0.071(9) -0.003(6) 0.004(6) 0.003(4)
C15 0.062(9) 0.031(6) 0.040(7) 0.011(5) 0.012(6) -0.002(6)
C16 0.048(9) 0.035(6) 0.043(7) 0.017(5) -0.006(6) 0.002(5)
C17 0.046(8) 0.048(7) 0.045(8) -0.008(6) -0.013(6) 0.001(6)
C18 0.041(8) 0.058(8) 0.057(9) -0.018(7) -0.005(7) -0.002(6)
C19 0.048(9) 0.038(7) 0.092(12) -0.004(7) 0.018(8) -0.021(6)
C20 0.053(10) 0.040(7) 0.065(10) -0.007(7) 0.016(8) -0.005(6)
C21 0.073(11) 0.041(7) 0.041(7) 0.018(6) 0.019(7) 0.005(6)
C22 0.058(9) 0.035(6) 0.050(8) -0.007(6) -0.008(7) 0.008(6)
C23 0.031(7) 0.049(7) 0.055(8) -0.015(6) -0.011(6) 0.000(5)
C24 0.023(6) 0.028(5) 0.061(8) -0.005(5) 0.006(6) -0.009(4)
C25 0.056(9) 0.035(6) 0.059(9) 0.008(6) 0.021(7) 0.007(6)
C26 0.053(9) 0.041(7) 0.054(9) 0.022(6) -0.005(7) 0.004(6)
C27 0.054(9) 0.032(6) 0.058(9) 0.002(6) -0.006(7) 0.014(5)
C28 0.028(8) 0.049(7) 0.088(11) -0.010(8) -0.004(7) 0.008(5)
C29 0.042(8) 0.035(6) 0.074(10) -0.004(7) 0.016(7) -0.003(5)
C30 0.050(9) 0.026(6) 0.067(9) -0.001(6) 0.015(7) -0.021(5)
C31 0.071(10) 0.044(7) 0.035(7) 0.009(6) 0.008(7) 0.005(6)
C32 0.053(9) 0.051(7) 0.045(8) -0.006(6) -0.008(7) 0.008(6)
C33 0.033(8) 0.049(7) 0.074(10) -0.009(7) -0.013(7) -0.007(5)
C34 0.036(8) 0.032(6) 0.068(9) -0.013(6) -0.009(6) -0.002(5)
C35 0.052(9) 0.023(5) 0.058(8) 0.000(6) 0.003(7) -0.005(5)
C36 0.048(8) 0.039(6) 0.046(8) 0.014(6) 0.014(6) 0.000(5)
C37 0.055(9) 0.047(7) 0.062(9) 0.003(7) -0.019(7) 0.023(6)
C38 0.034(8) 0.047(7) 0.067(10) -0.007(7) 0.001(7) -0.001(5)
C39 0.029(7) 0.059(8) 0.065(10) 0.008(7) 0.010(7) 0.007(6)
C40 0.077(11) 0.019(5) 0.079(10) -0.010(6) 0.036(8) -0.012(6)
C41 0.076(12) 0.051(8) 0.035(7) 0.000(6) 0.009(7) 0.014(7)
C42 0.056(10) 0.057(8) 0.044(8) -0.014(6) -0.009(7) 0.006(7)
C43 0.043(8) 0.054(8) 0.050(8) -0.020(7) 0.000(6) -0.008(6)
C44 0.066(10) 0.026(6) 0.060(9) -0.002(6) 0.005(8) -0.002(6)
C45 0.073(11) 0.021(5) 0.072(10) 0.012(6) 0.007(8) 0.000(6)
C46 0.063(10) 0.023(5) 0.070(10) 0.009(6) 0.010(8) 0.016(6)
C47 0.048(9) 0.028(6) 0.083(11) 0.004(7) 0.012(8) 0.009(5)
C48 0.033(8) 0.055(8) 0.073(10) -0.018(8) 0.000(7) 0.014(6)
C49 0.034(8) 0.052(8) 0.067(10) -0.010(7) 0.011(7) -0.005(6)
C50 0.056(11) 0.065(9) 0.060(10) 0.008(8) 0.015(8) 0.004(7)
C51 0.066(10) 0.050(7) 0.037(7) -0.008(6) 0.010(7) 0.015(7)
C52 0.081(12) 0.021(5) 0.064(9) -0.020(6) 0.004(8) -0.015(6)
C53 0.047(9) 0.024(6) 0.077(10) 0.006(6) 0.017(8) 0.003(5)
C54 0.055(9) 0.035(6) 0.069(10) -0.012(6) 0.011(8) -0.005(6)
C55 0.057(9) 0.035(6) 0.062(9) -0.002(6) 0.028(7) -0.002(6)
C56 0.061(10) 0.047(7) 0.045(8) -0.013(6) 0.006(7) 0.010(6)
C57 0.049(9) 0.040(7) 0.058(9) -0.019(6) 0.002(7) -0.012(6)
C58 0.072(11) 0.025(6) 0.063(9) -0.016(6) 0.014(8) -0.006(6)
C59 0.047(9) 0.038(7) 0.076(10) -0.025(7) 0.010(8) 0.000(6)
C60 0.070(11) 0.031(6) 0.055(9) -0.006(6) 0.006(7) 0.012(6)
C61 0.078(11) 0.035(7) 0.064(10) -0.006(6) 0.031(8) -0.010(7)
C62 0.047(8) 0.042(7) 0.053(8) 0.004(6) -0.011(7) 0.014(5)
C63 0.065(10) 0.035(6) 0.062(9) 0.006(6) 0.008(8) 0.006(6)
C64 0.060(10) 0.062(9) 0.057(9) -0.011(7) 0.006(8) 0.021(7)
C65 0.048(10) 0.064(9) 0.084(12) -0.030(8) -0.014(9) -0.008(7)
C66 0.091(15) 0.065(10) 0.086(13) -0.028(9) -0.017(11) -0.006(9)
C67 0.090(13) 0.027(6) 0.133(17) -0.031(9) 0.032(12) -0.004(7)

loop_
_atom_type_symbol
_atom_type_description
_atom_type_scat_dispersion_real
_atom_type_scat_dispersion_imag
_atom_type_scat_source
C C 0.0033 0.0016 'International Tables Vol C Tables 4.2.6.8 and 6.1.1.4'
H H 0 0 'International Tables Vol C Tables 4.2.6.8 and 6.1.1.4'
O O 0.0106 0.006 'International Tables Vol C Tables 4.2.6.8 and 6.1.1.4'
Ir Ir -1.4442 7.9887 'International Tables Vol C Tables 4.2.6.8 and 6.1.1.4'

loop_
_geom_angle_atom_site_label_1
_geom_angle_atom_site_label_2
_geom_angle_atom_site_label_3
_geom_angle
C67 Ir C66 89.3(7)
C67 Ir C2 164.1(7)
C66 Ir C2 103.8(6)
C67 Ir C5 105.0(6)
C66 Ir C5 162.3(7)
C2 Ir C5 60.6(5)
C67 Ir C1 127.3(7)
C66 Ir C1 127.0(7)
C2 Ir C1 37.0(4)
C5 Ir C1 35.4(4)
C67 Ir C3 144.0(6)
C66 Ir C3 113.9(6)
C2 Ir C3 36.9(4)
C5 Ir C3 59.6(4)
C1 Ir C3 60.4(4)
C67 Ir C4 111.9(6)
C66 Ir C4 146.1(7)
C2 Ir C4 61.3(4)
C5 Ir C4 36.4(4)
C1 Ir C4 60.5(4)
C3 Ir C4 35.7(5)
C5 C1 C2 107.6(11)
C5 C1 C6 127.5(12)
C2 C1 C6 123.1(12)
C5 C1 Ir 71.3(6)
C2 C1 Ir 70.2(6)
C6 C1 Ir 136.0(8)
C1 C2 C3 106.3(10)
C1 C2 C7 123.2(11)
C3 C2 C7 125.7(11)
C1 C2 Ir 72.8(6)
C3 C2 Ir 73.3(6)
C7 C2 Ir 138.4(8)
C4 C3 C2 109.2(10)
C4 C3 C8 126.2(11)
C2 C3 C8 122.3(12)
C4 C3 Ir 72.3(6)
C2 C3 Ir 69.8(6)
C8 C3 Ir 137.6(9)
C3 C4 C5 106.1(11)
C3 C4 C9 122.4(11)
C5 C4 C9 127.8(13)
C3 C4 Ir 72.0(6)
C5 C4 Ir 70.3(6)
C9 C4 Ir 139.6(9)
C1 C5 C4 110.6(12)
C1 C5 C10 123.6(12)
C4 C5 C10 122.9(12)
C1 C5 Ir 73.2(6)
C4 C5 Ir 73.3(7)
C10 C5 Ir 136.0(8)
C11 C6 C1 105.5(11)
C11 C6 C61 114.3(12)
C1 C6 C61 115.4(11)
C11 C6 C20 102.1(11)
C1 C6 C20 103.8(12)
C61 C6 C20 114.3(13)
C2 C7 C13 103.5(9)
C2 C7 C62 114.6(11)
C13 C7 C62 114.2(11)
C2 C7 C12 105.8(11)
C13 C7 C12 100.9(10)
C62 C7 C12 116.1(10)
C3 C8 C63 114.4(11)
C3 C8 C14 106.6(10)
C63 C8 C14 113.7(12)
C3 C8 C15 104.2(11)
C63 C8 C15 115.1(10)
C14 C8 C15 101.6(10)
C4 C9 C16 107.6(11)
C4 C9 C64 113.7(11)
C16 C9 C64 115.7(12)
C4 C9 C17 104.3(11)
C16 C9 C17 101.2(10)
C64 C9 C17 113.1(11)
C5 C10 C65 118.7(11)
C5 C10 C19 104.1(11)
C65 C10 C19 113.6(12)
C5 C10 C18 104.5(10)
C65 C10 C18 114.6(12)
C19 C10 C18 98.9(10)
C12 C11 C21 117.4(13)
C12 C11 C6 126.6(13)
C21 C11 C6 108.7(12)
C11 C12 C22 123.1(13)
C11 C12 C7 123.4(13)
C22 C12 C7 107.5(12)
C14 C13 C23 120.1(11)
C14 C13 C7 126.7(12)
C23 C13 C7 107.9(10)
C13 C14 C24 118.6(12)
C13 C14 C8 123.7(11)
C24 C14 C8 110.3(10)
C16 C15 C25 120.6(12)
C16 C15 C8 124.2(11)
C25 C15 C8 108.1(12)
C15 C16 C26 118.7(12)
C15 C16 C9 124.4(10)
C26 C16 C9 110.3(12)
C18 C17 C27 118.2(13)
C18 C17 C9 126.1(12)
C27 C17 C9 108.4(12)
C17 C18 C28 121.5(13)
C17 C18 C10 122.6(12)
C28 C18 C10 109.1(12)
C20 C19 C29 118.9(15)
C20 C19 C10 125.3(13)
C29 C19 C10 109.5(13)
C19 C20 C30 120.2(14)
C19 C20 C6 123.8(14)
C30 C20 C6 108.3(14)
C31 C21 C30 120.5(13)
C31 C21 C11 122.8(14)
C30 C21 C11 109.2(13)
C23 C22 C32 119.5(12)
C23 C22 C12 111.9(12)
C32 C22 C12 117.8(13)
C22 C23 C33 120.3(13)
C22 C23 C13 108.0(11)
C33 C23 C13 119.9(12)
C34 C24 C25 120.9(11)
C34 C24 C14 123.0(12)
C25 C24 C14 107.5(11)
C35 C25 C24 119.1(12)
C35 C25 C15 120.2(13)
C24 C25 C15 110.0(10)
C36 C26 C16 123.0(13)
C36 C26 C27 119.1(13)
C16 C26 C27 107.2(11)
C17 C27 C37 121.3(13)
C17 C27 C26 110.4(12)
C37 C27 C26 119.0(13)
C18 C28 C38 121.3(14)
C18 C28 C29 111.0(12)
C38 C28 C29 119.4(14)
C39 C29 C28 120.2(12)
C39 C29 C19 122.2(14)
C28 C29 C19 108.7(13)
C20 C30 C21 109.2(13)
C20 C30 C40 121.4(14)
C21 C30 C40 117.1(12)
C21 C31 C41 121.5(14)
C21 C31 C32 117.3(13)
C41 C31 C32 108.6(12)
C22 C32 C31 121.3(12)
C22 C32 C42 119.3(13)
C31 C32 C42 107.9(12)
C43 C33 C23 119.7(13)
C43 C33 C34 110.9(12)
C23 C33 C34 118.4(13)
C24 C34 C44 120.7(12)
C24 C34 C33 119.7(11)
C44 C34 C33 106.2(12)
C25 C35 C36 119.5(12)
C25 C35 C45 120.6(13)
C36 C35 C45 106.3(12)
C26 C36 C46 121.4(13)
C26 C36 C35 117.7(12)
C46 C36 C35 109.4(12)
C27 C37 C38 120.0(12)
C27 C37 C47 121.9(14)
C38 C37 C47 107.3(14)
C28 C38 C37 117.2(13)
C28 C38 C48 118.6(14)
C37 C38 C48 108.6(12)
C29 C39 C40 119.6(12)
C29 C39 C49 119.7(13)
C40 C39 C49 109.4(13)
C50 C40 C39 108.3(12)
C50 C40 C30 122.0(15)
C39 C40 C30 117.7(14)
C50 C41 C31 118.9(13)
C50 C41 C51 120.9(13)
C31 C41 C51 108.5(14)
C43 C42 C51 119.1(13)
C43 C42 C32 120.1(13)
C51 C42 C32 107.8(13)
C42 C43 C33 120.9(13)
C42 C43 C52 121.7(14)
C33 C43 C52 106.3(13)
C45 C44 C52 117.8(14)
C45 C44 C34 120.7(13)
C52 C44 C34 109.2(12)
C44 C45 C53 120.5(14)
C44 C45 C35 118.0(12)
C53 C45 C35 109.1(13)
C47 C46 C36 120.5(13)
C47 C46 C53 120.0(14)
C36 C46 C53 106.9(12)
C46 C47 C37 118.1(14)
C46 C47 C54 118.1(15)
C37 C47 C54 109.6(13)
C49 C48 C38 121.5(13)
C49 C48 C54 121.9(14)
C38 C48 C54 108.7(13)
C48 C49 C39 120.2(14)
C48 C49 C55 119.4(12)
C39 C49 C55 105.7(12)
C40 C50 C41 119.8(14)
C40 C50 C55 108.4(15)
C41 C50 C55 118.8(14)
C56 C51 C42 120.6(14)
C56 C51 C41 118.9(14)
C42 C51 C41 107.3(11)
C57 C52 C44 122.1(14)
C57 C52 C43 117.8(13)
C44 C52 C43 107.4(12)
C58 C53 C45 120.9(15)
C58 C53 C46 120.0(13)
C45 C53 C46 108.3(13)
C59 C54 C47 122.4(13)
C59 C54 C48 118.3(13)
C47 C54 C48 105.6(12)
C60 C55 C50 120.2(15)
C60 C55 C49 119.2(13)
C50 C55 C49 108.2(12)
C51 C56 C60 121.3(13)
C51 C56 C57 119.9(14)
C60 C56 C57 107.5(13)
C52 C57 C58 119.7(14)
C52 C57 C56 120.9(13)
C58 C57 C56 107.8(12)
C53 C58 C59 120.6(14)
C53 C58 C57 119.0(14)
C59 C58 C57 107.1(13)
C54 C59 C60 120.0(12)
C54 C59 C58 118.9(14)
C60 C59 C58 109.7(14)
C55 C60 C59 121.0(13)
C55 C60 C56 119.8(13)
C59 C60 C56 107.9(13)
O1 C66 Ir 178(2)
O2 C67 Ir 178.5(18)

loop_
_geom_bond_atom_site_label_1
_geom_bond_atom_site_label_2
_geom_bond_distance
Ir C67 1.815(19)
Ir C66 1.84(2)
Ir C2 2.276(11)
Ir C5 2.286(11)
Ir C1 2.310(10)
Ir C3 2.322(11)
Ir C4 2.326(10)
O1 C66 1.16(2)
O2 C67 1.19(2)
C1 C5 1.399(18)
C1 C2 1.455(17)
C1 C6 1.522(19)
C2 C3 1.456(16)
C2 C7 1.519(17)
C3 C4 1.424(18)
C3 C8 1.500(17)
C4 C5 1.442(18)
C4 C9 1.460(17)
C5 C10 1.499(18)
C6 C11 1.50(2)
C6 C61 1.538(16)
C6 C20 1.55(2)
C7 C13 1.546(16)
C7 C62 1.548(16)
C7 C12 1.551(18)
C8 C63 1.523(18)
C8 C14 1.533(19)
C8 C15 1.545(17)
C9 C16 1.515(17)
C9 C64 1.519(18)
C9 C17 1.559(19)
C10 C65 1.513(17)
C10 C19 1.57(2)
C10 C18 1.599(19)
C11 C12 1.371(19)
C11 C21 1.440(18)
C12 C22 1.432(18)
C13 C14 1.371(17)
C13 C23 1.477(18)
C14 C24 1.453(15)
C15 C16 1.37(2)
C15 C25 1.455(19)
C16 C26 1.444(18)
C17 C18 1.371(19)
C17 C27 1.415(16)
C18 C28 1.41(2)
C19 C20 1.39(2)
C19 C29 1.449(19)
C20 C30 1.410(19)
C21 C31 1.401(19)
C21 C30 1.43(2)
C22 C23 1.395(19)
C22 C32 1.416(19)
C23 C33 1.422(18)
C24 C34 1.356(18)
C24 C25 1.450(19)
C25 C35 1.399(17)
C26 C36 1.386(19)
C26 C27 1.45(2)
C27 C37 1.42(2)
C28 C38 1.416(17)
C28 C29 1.44(2)
C29 C39 1.38(2)
C30 C40 1.449(18)
C31 C41 1.433(18)
C31 C32 1.44(2)
C32 C42 1.459(18)
C33 C43 1.42(2)
C33 C34 1.46(2)
C34 C44 1.450(17)
C35 C36 1.468(19)
C35 C45 1.47(2)
C36 C46 1.441(18)
C37 C38 1.42(2)
C37 C47 1.43(2)
C38 C48 1.43(2)
C39 C40 1.44(2)
C39 C49 1.442(19)
C40 C50 1.41(2)
C41 C50 1.41(2)
C41 C51 1.46(2)
C42 C43 1.35(2)
C42 C51 1.45(2)
C43 C52 1.49(2)
C44 C45 1.39(2)
C44 C52 1.45(2)
C45 C53 1.43(2)
C46 C47 1.41(2)
C46 C53 1.48(2)
C47 C54 1.45(2)
C48 C49 1.35(2)
C48 C54 1.451(18)
C49 C55 1.46(2)
C50 C55 1.45(2)
C51 C56 1.369(18)
C52 C57 1.36(2)
C53 C58 1.38(2)
C54 C59 1.41(2)
C55 C60 1.392(19)
C56 C60 1.46(2)
C56 C57 1.46(2)
C57 C58 1.45(2)
C58 C59 1.45(2)
C59 C60 1.42(2)
